data_7113329
loop_
_publ_author_name
'Yonghoon Kwon'
'Owen Scadeng'
'Robert McDonald'
'F. G. West'

_publ_section_title
;
 ?-Hydroxycyclopentanones via one-pot oxidation of the
 trimethylaluminum-mediated Nazarov reaction with triplet oxygen
;
_journal_name_full Chem.Commun.
_journal_page_first 5558
_journal_paper_doi 10.1039/C4CC02330G
_journal_volume 50
_journal_year 2014
_chemical_formula_moiety 'C14 H26 O2'
_chemical_formula_sum 'C14 H26 O2'
_chemical_formula_weight 226.35
_chemical_name_systematic 2-hydroxy-2,5,5-trimethyl-3,4-diisopropylcyclopentanone
_space_group_IT_number 2
_symmetry_cell_setting triclinic
_symmetry_space_group_name_Hall '-P 1'
_symmetry_space_group_name_H-M 'P -1'
_atom_sites_solution_hydrogens geom
_atom_sites_solution_primary direct
_atom_sites_solution_secondary difmap
_audit_creation_method SHELXL-97
_cell_angle_alpha 93.911(4)
_cell_angle_beta 96.054(5)
_cell_angle_gamma 109.796(4)
_cell_formula_units_Z 2
_cell_length_a 6.191(2)
_cell_length_b 8.211(3)
_cell_length_c 14.477(5)
_cell_measurement_reflns_used 2370
_cell_measurement_temperature 173(2)
_cell_measurement_theta_max 26.44
_cell_measurement_theta_min 2.65
_cell_volume 684.3(4)
_computing_cell_refinement 'Bruker SAINT'
_computing_data_collection 'Bruker APEX2'
_computing_data_reduction 'Bruker SAINT'
_computing_molecular_graphics 'Bruker SHELXTL'
_computing_publication_material 'Bruker SHELXTL'
_computing_structure_refinement 'SHELXL-97 (Sheldrick, 2008)'
_computing_structure_solution 'SHELXD (Schneider & Sheldrick, 2002)'
_diffrn_ambient_temperature 173(2)
_diffrn_measured_fraction_theta_full 0.993
_diffrn_measured_fraction_theta_max 0.993
_diffrn_measurement_device_type 'Bruker APEX-II CCD'
_diffrn_measurement_method '\w scans'
_diffrn_radiation_monochromator graphite
_diffrn_radiation_source 'fine-focus sealed tube'
_diffrn_radiation_type MoK\a
_diffrn_radiation_wavelength 0.71073
_diffrn_reflns_av_R_equivalents 0.0199
_diffrn_reflns_av_unetI/netI 0.0289
_diffrn_reflns_limit_h_max 7
_diffrn_reflns_limit_h_min -7
_diffrn_reflns_limit_k_max 10
_diffrn_reflns_limit_k_min -10
_diffrn_reflns_limit_l_max 18
_diffrn_reflns_limit_l_min -18
_diffrn_reflns_number 5470
_diffrn_reflns_theta_full 26.50
_diffrn_reflns_theta_max 26.50
_diffrn_reflns_theta_min 2.65
_exptl_absorpt_coefficient_mu 0.071
_exptl_absorpt_correction_T_max 1.0000
_exptl_absorpt_correction_T_min 0.9006
_exptl_absorpt_correction_type integration
_exptl_absorpt_process_details 'SADABS (Sheldrick, 2008)'
_exptl_crystal_colour colourless
_exptl_crystal_density_diffrn 1.098
_exptl_crystal_density_method 'not measured'
_exptl_crystal_description fragment
_exptl_crystal_F_000 252
_exptl_crystal_size_max 0.47
_exptl_crystal_size_mid 0.21
_exptl_crystal_size_min 0.19
_refine_diff_density_max 0.255
_refine_diff_density_min -0.198
_refine_diff_density_rms 0.041
_refine_ls_extinction_method none
_refine_ls_goodness_of_fit_ref 1.088
_refine_ls_hydrogen_treatment mixed
_refine_ls_matrix_type full
_refine_ls_number_parameters 149
_refine_ls_number_reflns 2819
_refine_ls_number_restraints 0
_refine_ls_restrained_S_all 1.088
_refine_ls_R_factor_all 0.0592
_refine_ls_R_factor_gt 0.0472
_refine_ls_shift/su_max 0.000
_refine_ls_shift/su_mean 0.000
_refine_ls_structure_factor_coef Fsqd
_refine_ls_weighting_details 'calc w=1/[\s^2^(Fo^2^)+(0.0578P)^2^+0.2189P] where P=(Fo^2^+2Fc^2^)/3'
_refine_ls_weighting_scheme calc
_refine_ls_wR_factor_gt 0.1218
_refine_ls_wR_factor_ref 0.1310
_reflns_number_gt 2247
_reflns_number_total 2819
_reflns_threshold_expression I>2\s(I)
_cod_data_source_file c4cc02330g2.cif
_cod_data_source_block 4e
_cod_database_code 7113329

loop_
_symmetry_equiv_pos_as_xyz
'x, y, z'
'-x, -y, -z'

loop_
_atom_site_label
_atom_site_type_symbol
_atom_site_fract_x
_atom_site_fract_y
_atom_site_fract_z
_atom_site_U_iso_or_equiv
_atom_site_adp_type
_atom_site_occupancy
_atom_site_symmetry_multiplicity
_atom_site_calc_flag
_atom_site_refinement_flags
O1 O 0.4279(2) 0.18993(15) 0.48110(8) 0.0414(3) Uani 1 1 d .
O2 O 0.4509(2) -0.07937(16) 0.34510(8) 0.0360(3) Uani 1 1 d .
H2O H 0.482(4) -0.098(3) 0.4013(17) 0.065(7) Uiso 1 1 d .
C1 C 0.3492(3) 0.15841(19) 0.39914(10) 0.0257(3) Uani 1 1 d .
C2 C 0.2546(3) -0.02607(19) 0.34672(10) 0.0245(3) Uani 1 1 d .
C3 C 0.1692(2) 0.00263(18) 0.24673(10) 0.0226(3) Uani 1 1 d .
H3 H 0.0067 -0.0002 0.2478 0.027 Uiso 1 1 calc R
C4 C 0.3156(2) 0.19442(18) 0.23714(9) 0.0211(3) Uani 1 1 d .
H4 H 0.4746 0.1957 0.2291 0.025 Uiso 1 1 calc R
C5 C 0.3372(3) 0.29301(18) 0.33476(10) 0.0237(3) Uani 1 1 d .
C6 C 0.0725(3) -0.1470(2) 0.39735(12) 0.0430(5) Uani 1 1 d .
H6A H 0.1439 -0.1566 0.4595 0.052 Uiso 1 1 calc R
H6B H 0.0080 -0.2625 0.3615 0.052 Uiso 1 1 calc R
H6C H -0.0517 -0.0999 0.4037 0.052 Uiso 1 1 calc R
C7 C 0.1576(3) -0.13140(19) 0.16427(10) 0.0271(3) Uani 1 1 d .
H7 H 0.0952 -0.0908 0.1072 0.033 Uiso 1 1 calc R
C8 C 0.3874(3) -0.1467(3) 0.14397(12) 0.0418(4) Uani 1 1 d .
H8A H 0.3590 -0.2353 0.0908 0.050 Uiso 1 1 calc R
H8B H 0.4612 -0.1804 0.1991 0.050 Uiso 1 1 calc R
H8C H 0.4896 -0.0343 0.1290 0.050 Uiso 1 1 calc R
C9 C -0.0161(3) -0.3112(2) 0.17183(12) 0.0396(4) Uani 1 1 d .
H9A H -0.0165 -0.3922 0.1188 0.048 Uiso 1 1 calc R
H9B H -0.1712 -0.3044 0.1713 0.048 Uiso 1 1 calc R
H9C H 0.0277 -0.3529 0.2303 0.048 Uiso 1 1 calc R
C10 C 0.2389(3) 0.2823(2) 0.15454(10) 0.0265(3) Uani 1 1 d .
H10 H 0.2872 0.4089 0.1772 0.032 Uiso 1 1 calc R
C11 C 0.3666(3) 0.2711(2) 0.07066(11) 0.0364(4) Uani 1 1 d .
H11A H 0.5337 0.3105 0.0916 0.044 Uiso 1 1 calc R
H11B H 0.3347 0.3454 0.0249 0.044 Uiso 1 1 calc R
H11C H 0.3132 0.1503 0.0418 0.044 Uiso 1 1 calc R
C12 C -0.0218(3) 0.2206(2) 0.12271(11) 0.0329(4) Uani 1 1 d .
H12A H -0.0528 0.2825 0.0702 0.040 Uiso 1 1 calc R
H12B H -0.1003 0.2447 0.1746 0.040 Uiso 1 1 calc R
H12C H -0.0797 0.0952 0.1029 0.040 Uiso 1 1 calc R
C13 C 0.5510(3) 0.4585(2) 0.35533(12) 0.0341(4) Uani 1 1 d .
H13A H 0.6885 0.4315 0.3430 0.041 Uiso 1 1 calc R
H13B H 0.5699 0.5049 0.4210 0.041 Uiso 1 1 calc R
H13C H 0.5318 0.5454 0.3152 0.041 Uiso 1 1 calc R
C14 C 0.1208(3) 0.3362(2) 0.35335(11) 0.0316(4) Uani 1 1 d .
H14A H -0.0165 0.2300 0.3405 0.038 Uiso 1 1 calc R
H14B H 0.1019 0.4223 0.3126 0.038 Uiso 1 1 calc R
H14C H 0.1393 0.3838 0.4188 0.038 Uiso 1 1 calc R

loop_
_atom_site_aniso_label
_atom_site_aniso_U_11
_atom_site_aniso_U_22
_atom_site_aniso_U_33
_atom_site_aniso_U_23
_atom_site_aniso_U_13
_atom_site_aniso_U_12
O1 0.0644(9) 0.0363(7) 0.0240(6) 0.0009(5) -0.0083(5) 0.0228(6)
O2 0.0486(8) 0.0480(7) 0.0249(6) 0.0072(5) 0.0050(5) 0.0337(6)
C1 0.0276(8) 0.0286(8) 0.0233(7) 0.0028(6) 0.0034(6) 0.0131(6)
C2 0.0286(8) 0.0239(7) 0.0233(7) 0.0048(6) 0.0064(6) 0.0109(6)
C3 0.0226(7) 0.0222(7) 0.0230(7) 0.0033(6) 0.0038(6) 0.0077(6)
C4 0.0201(7) 0.0229(7) 0.0205(7) 0.0028(5) 0.0028(5) 0.0076(6)
C5 0.0271(8) 0.0224(7) 0.0223(7) 0.0022(6) 0.0025(6) 0.0098(6)
C6 0.0509(11) 0.0384(10) 0.0316(9) 0.0086(7) 0.0139(8) 0.0018(8)
C7 0.0334(9) 0.0244(7) 0.0228(7) 0.0013(6) 0.0006(6) 0.0105(6)
C8 0.0450(11) 0.0502(11) 0.0337(9) -0.0083(8) 0.0073(8) 0.0230(9)
C9 0.0529(11) 0.0234(8) 0.0375(9) 0.0010(7) 0.0022(8) 0.0085(8)
C10 0.0286(8) 0.0262(7) 0.0242(8) 0.0058(6) 0.0016(6) 0.0089(6)
C11 0.0395(10) 0.0428(10) 0.0268(8) 0.0115(7) 0.0064(7) 0.0122(8)
C12 0.0333(9) 0.0368(9) 0.0303(8) 0.0059(7) -0.0016(7) 0.0156(7)
C13 0.0385(10) 0.0276(8) 0.0305(8) -0.0010(6) 0.0001(7) 0.0062(7)
C14 0.0400(10) 0.0343(9) 0.0280(8) 0.0053(7) 0.0080(7) 0.0211(7)

loop_
_atom_type_symbol
_atom_type_description
_atom_type_scat_dispersion_real
_atom_type_scat_dispersion_imag
_atom_type_scat_source
C C 0.0033 0.0016 'International Tables Vol C Tables 4.2.6.8 and 6.1.1.4'
H H 0.0000 0.0000 'International Tables Vol C Tables 4.2.6.8 and 6.1.1.4'
O O 0.0106 0.0060 'International Tables Vol C Tables 4.2.6.8 and 6.1.1.4'

loop_
_geom_angle_atom_site_label_1
_geom_angle_atom_site_label_2
_geom_angle_atom_site_label_3
_geom_angle
O1 C1 C5 125.03(14)
O1 C1 C2 123.59(13)
C5 C1 C2 111.36(12)
O2 C2 C6 111.29(13)
O2 C2 C1 105.23(12)
C6 C2 C1 110.36(13)
O2 C2 C3 109.71(12)
C6 C2 C3 115.92(13)
C1 C2 C3 103.55(11)
C7 C3 C2 118.66(12)
C7 C3 C4 115.30(12)
C2 C3 C4 104.23(11)
C5 C4 C10 114.26(12)
C5 C4 C3 104.51(11)
C10 C4 C3 118.44(12)
C1 C5 C13 111.94(13)
C1 C5 C14 105.55(12)
C13 C5 C14 109.38(13)
C1 C5 C4 102.17(11)
C13 C5 C4 113.01(12)
C14 C5 C4 114.39(12)
C9 C7 C8 109.84(14)
C9 C7 C3 112.16(13)
C8 C7 C3 116.65(13)
C12 C10 C11 109.94(13)
C12 C10 C4 115.50(12)
C11 C10 C4 112.12(13)

loop_
_geom_bond_atom_site_label_1
_geom_bond_atom_site_label_2
_geom_bond_distance
O1 C1 1.2095(18)
O2 C2 1.4261(19)
C1 C5 1.509(2)
C1 C2 1.537(2)
C2 C6 1.519(2)
C2 C3 1.549(2)
C3 C7 1.546(2)
C3 C4 1.553(2)
C4 C5 1.550(2)
C4 C10 1.5511(19)
C5 C13 1.527(2)
C5 C14 1.542(2)
C7 C9 1.523(2)
C7 C8 1.527(2)
C10 C12 1.527(2)
C10 C11 1.531(2)

loop_
_geom_hbond_atom_site_label_D
_geom_hbond_atom_site_label_H
_geom_hbond_atom_site_label_A
_geom_hbond_distance_DH
_geom_hbond_distance_HA
_geom_hbond_distance_DA
_geom_hbond_angle_DHA
_geom_hbond_site_symmetry_A
O2 H2O O1 0.85(2) 2.01(3) 2.8449(18) 166(2) 2_656

loop_
_geom_torsion_atom_site_label_1
_geom_torsion_atom_site_label_2
_geom_torsion_atom_site_label_3
_geom_torsion_atom_site_label_4
_geom_torsion
O1 C1 C2 O2 -66.50(19)
C5 C1 C2 O2 111.83(13)
O1 C1 C2 C6 53.7(2)
C5 C1 C2 C6 -128.01(14)
O1 C1 C2 C3 178.33(15)
C5 C1 C2 C3 -3.33(15)
O2 C2 C3 C7 42.79(17)
C6 C2 C3 C7 -84.28(18)
C1 C2 C3 C7 154.72(13)
O2 C2 C3 C4 -87.07(14)
C6 C2 C3 C4 145.86(13)
C1 C2 C3 C4 24.86(14)
C7 C3 C4 C5 -169.51(12)
C2 C3 C4 C5 -37.67(14)
C7 C3 C4 C10 61.96(17)
C2 C3 C4 C10 -166.19(12)
O1 C1 C5 C13 37.7(2)
C2 C1 C5 C13 -140.62(13)
O1 C1 C5 C14 -81.22(19)
C2 C1 C5 C14 100.47(14)
O1 C1 C5 C4 158.88(15)
C2 C1 C5 C4 -19.42(15)
C10 C4 C5 C1 165.60(12)
C3 C4 C5 C1 34.59(14)
C10 C4 C5 C13 -73.94(16)
C3 C4 C5 C13 155.05(12)
C10 C4 C5 C14 52.09(17)
C3 C4 C5 C14 -78.92(14)
C2 C3 C7 C9 63.71(18)
C4 C3 C7 C9 -171.67(13)
C2 C3 C7 C8 -64.20(19)
C4 C3 C7 C8 60.42(18)
C5 C4 C10 C12 -92.10(16)
C3 C4 C10 C12 31.72(19)
C5 C4 C10 C11 140.90(13)
C3 C4 C10 C11 -95.27(16)
